data_4348312
loop_
_publ_author_name
'Mao, Chen-Yu'
'Liao, Wei-Qiang'
'Wang, Zhong-Xia'
'Zafar, Zainab'
'Li, Peng-Fei'
'Lv, Xing-Hui'
'Fu, Da-Wei'

_publ_section_title
;
 Temperature-Triggered Dielectric-Optical Duple Switch Based on an
 Organic-Inorganic Hybrid Phase Transition Crystal: [C5N2H16]2SbBr5.
;
_journal_issue 15
_journal_name_full 'Inorganic chemistry'
_journal_page_first 7661
_journal_page_last 7666
_journal_paper_doi 10.1021/acs.inorgchem.6b01107
_journal_volume 55
_journal_year 2016
_chemical_formula_moiety 'Br5 Sb, C5 H16 N2'
_chemical_formula_sum 'C5 H16 Br5 N2 Sb'
_chemical_formula_weight 625.46
_space_group_crystal_system orthorhombic
_space_group_IT_number 62
_space_group_name_Hall '-P 2ac 2n'
_space_group_name_H-M_alt 'P n m a'
_atom_sites_solution_hydrogens difmap
_audit_creation_method SHELXL-2014/7
_cell_angle_alpha 90
_cell_angle_beta 90
_cell_angle_gamma 90
_cell_formula_units_Z 4
_cell_length_a 19.227(14)
_cell_length_b 7.894(6)
_cell_length_c 10.118(8)
_cell_measurement_reflns_used 1888
_cell_measurement_temperature 343(2)
_cell_measurement_theta_max 27.459
_cell_measurement_theta_min 2.923
_cell_volume 1536(2)
_computing_cell_refinement 'CrystalClear (Rigaku, 2005)'
_computing_data_collection 'CrystalClear (Rigaku, 2005)'
_computing_data_reduction 'CrystalClear (Rigaku, 2005)'
_computing_molecular_graphics 'DIAMOND (Brandenburg & Putz, 2005)'
_computing_structure_refinement 'SHELXL-2014/7 (Sheldrick, 2014)'
_diffrn_ambient_temperature 343(2)
_diffrn_measured_fraction_theta_full 0.999
_diffrn_measured_fraction_theta_max 0.999
_diffrn_measurement_device_type 'Rigaku SCXmini diffractometer'
_diffrn_measurement_method '\w scans'
_diffrn_radiation_type MoK\a
_diffrn_radiation_wavelength 0.71073
_diffrn_reflns_av_R_equivalents 0.0693
_diffrn_reflns_av_unetI/netI 0.0471
_diffrn_reflns_Laue_measured_fraction_full 0.999
_diffrn_reflns_Laue_measured_fraction_max 0.999
_diffrn_reflns_limit_h_max 23
_diffrn_reflns_limit_h_min -24
_diffrn_reflns_limit_k_max 9
_diffrn_reflns_limit_k_min -10
_diffrn_reflns_limit_l_max 13
_diffrn_reflns_limit_l_min -13
_diffrn_reflns_number 10817
_diffrn_reflns_point_group_measured_fraction_full 0.999
_diffrn_reflns_point_group_measured_fraction_max 0.999
_diffrn_reflns_theta_full 25.242
_diffrn_reflns_theta_max 27.459
_diffrn_reflns_theta_min 2.923
_exptl_absorpt_coefficient_mu 14.773
_exptl_absorpt_correction_T_max 1.0000
_exptl_absorpt_correction_T_min 0.4690
_exptl_absorpt_correction_type multi-scan
_exptl_absorpt_process_details 'CrystalClear (Rigaku, 2005)'
_exptl_crystal_colour yellow
_exptl_crystal_density_diffrn 2.705
_exptl_crystal_description block
_exptl_crystal_F_000 1144
_exptl_crystal_size_max 0.34
_exptl_crystal_size_mid 0.30
_exptl_crystal_size_min 0.26
_refine_diff_density_max 0.893
_refine_diff_density_min -1.014
_refine_diff_density_rms 0.145
_refine_ls_extinction_coef 0.0027(3)
_refine_ls_extinction_expression Fc^*^=kFc[1+0.001xFc^2^\l^3^/sin(2\q)]^-1/4^
_refine_ls_extinction_method 'SHELXL-2014/7 (Sheldrick 2014'
_refine_ls_goodness_of_fit_ref 1.074
_refine_ls_hydrogen_treatment constr
_refine_ls_matrix_type full
_refine_ls_number_parameters 77
_refine_ls_number_reflns 1885
_refine_ls_number_restraints 29
_refine_ls_restrained_S_all 1.116
_refine_ls_R_factor_all 0.0691
_refine_ls_R_factor_gt 0.0493
_refine_ls_shift/su_max 0.000
_refine_ls_shift/su_mean 0.000
_refine_ls_structure_factor_coef Fsqd
_refine_ls_weighting_details 'w=1/[\s^2^(Fo^2^)+(0.0514P)^2^] where P=(Fo^2^+2Fc^2^)/3'
_refine_ls_weighting_scheme calc
_refine_ls_wR_factor_gt 0.1077
_refine_ls_wR_factor_ref 0.1163
_reflns_Friedel_coverage 0.000
_reflns_number_gt 1483
_reflns_number_total 1888
_reflns_threshold_expression 'I > 2\s(I)'
_cod_data_source_file ic6b01107_si_003.cif
_cod_data_source_block 2
_cod_database_code 4348312
_shelx_shelxl_version_number 2014/7
_shelx_space_group_comment
;
The symmetry employed for this shelxl refinement is uniquely defined
by the following loop, which should always be used as a source of
symmetry information in preference to the above space-group names.
They are only intended as comments.
;

loop_
_space_group_symop_operation_xyz
'x, y, z'
'-x+1/2, -y, z+1/2'
'-x, y+1/2, -z'
'x+1/2, -y+1/2, -z+1/2'
'-x, -y, -z'
'x-1/2, y, -z-1/2'
'x, -y-1/2, z'
'-x-1/2, y-1/2, z-1/2'

loop_
_atom_site_label
_atom_site_type_symbol
_atom_site_fract_x
_atom_site_fract_y
_atom_site_fract_z
_atom_site_U_iso_or_equiv
_atom_site_adp_type
_atom_site_occupancy
_atom_site_site_symmetry_order
_atom_site_calc_flag
_atom_site_refinement_flags_posn
_atom_site_refinement_flags_adp
_atom_site_refinement_flags_occupancy
C5 C 0.5851(7) 0.7500 0.8124(18) 0.155(6) Uani 1 2 d DS TU P
H5A H 0.5897 0.6589 0.8746 0.186 Uiso 0.5 1 d R U P
H5B H 0.5996 0.7017 0.7298 0.186 Uiso 0.5 1 d R U P
N1 N 0.7500(7) 0.8329(19) 0.9575(15) 0.108(7) Uani 0.5 1 d D . P
H1A H 0.7242 0.8587 1.0290 0.130 Uiso 0.5 1 d R U P
H1E H 0.7631 0.9313 0.9201 0.130 Uiso 0.5 1 d R U P
C1 C 0.8199(10) 0.7500 1.1427(13) 0.117(6) Uani 1 2 d DS T P
H1B H 0.8614 0.6917 1.1699 0.141 Uiso 0.5 1 d R U P
H1C H 0.8213 0.8647 1.1742 0.141 Uiso 0.5 1 d R U P
H1D H 0.7800 0.6936 1.1787 0.141 Uiso 0.5 1 d R U P
C4 C 0.6406(8) 0.839(3) 0.848(2) 0.155(6) Uani 0.5 1 d D U P
H4A H 0.6311 0.9000 0.9282 0.186 Uiso 0.5 1 d R U P
H4B H 0.6472 0.9223 0.7796 0.186 Uiso 0.5 1 d R U P
C3 C 0.7067(7) 0.7500 0.8650(15) 0.097(4) Uani 1 2 d DS TU P
H3A H 0.6975 0.6377 0.8971 0.116 Uiso 0.5 1 d R U P
H3B H 0.7301 0.7500 0.7815 0.116 Uiso 1 2 d R U P
N2 N 0.5140(5) 0.7500 0.7962(10) 0.085(3) Uani 1 2 d DS TU P
H2A H 0.4998 0.6452 0.7738 0.128 Uiso 0.5 1 d R U P
H2B H 0.4931 0.7816 0.8718 0.128 Uiso 0.5 1 d R U P
H2E H 0.5027 0.8232 0.7314 0.128 Uiso 0.5 1 d R U P
Br1 Br 0.5000 0.0000 0.5000 0.0715(4) Uani 1 2 d S . P
Sb1 Sb 0.42001(3) 0.2500 0.67449(6) 0.0431(2) Uani 1 2 d S T P
Br3 Br 0.36291(5) -0.00066(9) 0.81284(8) 0.0605(3) Uani 1 1 d . . .
Br4 Br 0.30074(7) 0.2500 0.51772(12) 0.0739(4) Uani 1 2 d S T P
Br2 Br 0.52509(7) 0.2500 0.86446(12) 0.0754(4) Uani 1 2 d S T P
C2 C 0.8140(7) 0.7500 1.0009(13) 0.094(4) Uani 1 2 d DS T P
H2C H 0.8543 0.8048 0.9649 0.112 Uiso 0.5 1 d R U P
H2D H 0.8133 0.6353 0.9694 0.112 Uiso 0.5 1 d R U P

loop_
_atom_site_aniso_label
_atom_site_aniso_U_11
_atom_site_aniso_U_22
_atom_site_aniso_U_33
_atom_site_aniso_U_23
_atom_site_aniso_U_13
_atom_site_aniso_U_12
C5 0.044(5) 0.295(18) 0.126(11) 0.000 0.001(7) 0.000
N1 0.084(12) 0.133(16) 0.109(13) -0.019(10) -0.053(10) 0.037(10)
C1 0.112(15) 0.150(16) 0.090(12) 0.000 -0.011(10) 0.000
C4 0.044(5) 0.295(18) 0.126(11) 0.000 0.001(7) 0.000
C3 0.065(7) 0.124(12) 0.100(11) 0.000 -0.001(8) 0.000
N2 0.045(5) 0.134(10) 0.077(7) 0.000 -0.011(5) 0.000
Br1 0.0868(10) 0.0588(8) 0.0690(8) -0.0110(6) 0.0030(7) 0.0114(6)
Sb1 0.0444(4) 0.0480(4) 0.0368(3) 0.000 0.0076(3) 0.000
Br3 0.0664(6) 0.0562(5) 0.0588(5) 0.0096(3) 0.0115(4) -0.0081(4)
Br4 0.0745(9) 0.0841(9) 0.0631(7) 0.000 -0.0198(6) 0.000
Br2 0.0524(7) 0.1132(11) 0.0606(7) 0.000 -0.0080(5) 0.000
C2 0.077(10) 0.115(11) 0.089(10) 0.000 -0.028(8) 0.000

loop_
_atom_type_symbol
_atom_type_description
_atom_type_scat_dispersion_real
_atom_type_scat_dispersion_imag
_atom_type_scat_source
C C 0.0033 0.0016 'International Tables Vol C Tables 4.2.6.8 and 6.1.1.4'
H H 0.0000 0.0000 'International Tables Vol C Tables 4.2.6.8 and 6.1.1.4'
N N 0.0061 0.0033 'International Tables Vol C Tables 4.2.6.8 and 6.1.1.4'
Sb Sb -0.5866 1.5461 'International Tables Vol C Tables 4.2.6.8 and 6.1.1.4'
Br Br -0.2901 2.4595 'International Tables Vol C Tables 4.2.6.8 and 6.1.1.4'

loop_
_geom_angle_atom_site_label_1
_geom_angle_atom_site_label_2
_geom_angle_atom_site_label_3
_geom_angle
_geom_angle_site_symmetry_1
_geom_angle_site_symmetry_3
C4 C5 C4 64(2) 7_575 .
C4 C5 N2 146.0(11) 7_575 .
C4 C5 N2 146.0(11) . .
C4 C5 H5A 49.4 7_575 .
C4 C5 H5A 98.4 . .
N2 C5 H5A 99.8 . .
C4 C5 H5B 77.9 7_575 .
C4 C5 H5B 102.3 . .
N2 C5 H5B 100.7 . .
H5A C5 H5B 104.2 . .
N1 N1 C3 62.4(7) 7_575 .
N1 N1 C2 63.4(6) 7_575 .
C3 N1 C2 119.2(12) . .
N1 N1 H1A 103.1 7_575 .
C3 N1 H1A 108.2 . .
C2 N1 H1A 108.9 . .
N1 N1 H1E 149.7 7_575 .
C3 N1 H1E 106.7 . .
C2 N1 H1E 106.1 . .
H1A N1 H1E 107.3 . .
C2 C1 H1B 110.6 . .
C2 C1 H1C 109.5 . .
H1B C1 H1C 109.5 . .
C2 C1 H1D 108.3 . .
H1B C1 H1D 109.5 . .
H1C C1 H1D 109.5 . .
C5 C4 C4 57.9(10) . 7_575
C5 C4 C3 118.2(18) . .
C4 C4 C3 61.2(9) 7_575 .
C5 C4 H4A 110.0 . .
C4 C4 H4A 119.9 7_575 .
C3 C4 H4A 107.7 . .
C5 C4 H4B 105.8 . .
C4 C4 H4B 132.9 7_575 .
C3 C4 H4B 107.4 . .
H4A C4 H4B 107.2 . .
N1 C3 N1 55.2(13) . 7_575
N1 C3 C4 111.5(11) . .
N1 C3 C4 144.4(17) 7_575 .
N1 C3 C4 144.4(17) . 7_575
N1 C3 C4 111.5(11) 7_575 7_575
C4 C3 C4 57.6(18) . 7_575
N1 C3 H3A 108.2 . .
N1 C3 H3A 57.1 7_575 .
C4 C3 H3A 109.0 . .
C4 C3 H3A 55.6 7_575 .
N1 C3 H3B 108.0 . .
N1 C3 H3B 108.0 7_575 .
C4 C3 H3B 107.6 . .
C4 C3 H3B 107.6 7_575 .
H3A C3 H3B 112.6 . .
C5 N2 H2A 109.4 . .
C5 N2 H2B 110.0 . .
H2A N2 H2B 109.5 . .
C5 N2 H2E 109.1 . .
H2A N2 H2E 109.5 . .
H2B N2 H2E 109.5 . .
Br3 Sb1 Br3 96.08(7) 7_565 .
Br3 Sb1 Br4 87.71(5) 7_565 .
Br3 Sb1 Br4 87.71(5) . .
Br3 Sb1 Br2 86.35(5) 7_565 .
Br3 Sb1 Br2 86.35(5) . .
Br4 Sb1 Br2 171.10(5) . .
Br3 Sb1 Br1 171.81(3) 7_565 .
Br3 Sb1 Br1 91.79(6) . .
Br4 Sb1 Br1 94.88(5) . .
Br2 Sb1 Br1 91.92(5) . .
C1 C2 N1 111.5(13) . 7_575
C1 C2 N1 111.5(13) . .
N1 C2 N1 53.2(13) 7_575 .
C1 C2 H2C 108.3 . .
N1 C2 H2C 140.2 7_575 .
N1 C2 H2C 111.4 . .
C1 C2 H2D 109.4 . .
N1 C2 H2D 57.8 7_575 .
N1 C2 H2D 108.1 . .
H2C C2 H2D 108.0 . .

loop_
_geom_bond_atom_site_label_1
_geom_bond_atom_site_label_2
_geom_bond_distance
_geom_bond_site_symmetry_2
C5 C4 1.329(15) 7_575
C5 C4 1.329(16) .
C5 N2 1.377(12) .
C5 H5A 0.9600 .
C5 H5B 0.9600 .
N1 N1 1.31(3) 7_575
N1 C3 1.413(13) .
N1 C2 1.461(13) .
N1 H1A 0.8999 .
N1 H1E 0.9000 .
C1 C2 1.439(13) .
C1 H1B 0.9599 .
C1 H1C 0.9600 .
C1 H1D 0.9601 .
C4 C4 1.41(5) 7_575
C4 C3 1.465(15) .
C4 H4A 0.9601 .
C4 H4B 0.9601 .
C3 N1 1.413(13) 7_575
C3 C4 1.465(15) 7_575
C3 H3A 0.9600 .
C3 H3B 0.9571 .
N2 H2A 0.9000 .
N2 H2B 0.9001 .
N2 H2E 0.9000 .
Br1 Sb1 3.0621(14) .
Sb1 Br3 2.6607(15) 7_565
Sb1 Br3 2.6607(15) .
Sb1 Br4 2.788(2) .
Sb1 Br2 2.789(2) .
C2 N1 1.461(13) 7_575
C2 H2C 0.9599 .
C2 H2D 0.9600 .

loop_
_geom_hbond_atom_site_label_D
_geom_hbond_atom_site_label_H
_geom_hbond_atom_site_label_A
_geom_hbond_distance_DH
_geom_hbond_distance_HA
_geom_hbond_distance_DA
_geom_hbond_angle_DHA
_geom_hbond_site_symmetry_A
N1 H1A Br3 0.90 2.57 3.444(16) 163.1 5_667
N1 H1E Br3 0.90 3.09 3.731(18) 130.2 6_667
N1 H1E Br4 0.90 2.69 3.443(16) 141.6 6_667
N2 H2A Br1 0.90 3.00 3.598(9) 125.7 3_656
N2 H2A Br3 0.90 2.90 3.513(8) 127.1 7_565
N2 H2B Br3 0.90 3.09 3.513(8) 110.6 1_565
N2 H2B Br2 0.90 2.70 3.515(11) 150.7 5_667
N2 H2E Br1 0.90 2.73 3.598(9) 163.4 1_565

loop_
_geom_torsion_atom_site_label_1
_geom_torsion_atom_site_label_2
_geom_torsion_atom_site_label_3
_geom_torsion_atom_site_label_4
_geom_torsion
_geom_torsion_site_symmetry_1
_geom_torsion_site_symmetry_4
N2 C5 C4 C4 159(4) . 7_575
C4 C5 C4 C3 11(3) 7_575 .
N2 C5 C4 C3 169(2) . .
C2 N1 C3 N1 29.4(19) . 7_575
N1 N1 C3 C4 142.2(17) 7_575 .
C2 N1 C3 C4 171.7(15) . .
N1 N1 C3 C4 78.2(19) 7_575 7_575
C2 N1 C3 C4 108(2) . 7_575
C5 C4 C3 N1 -152.2(19) . .
C4 C4 C3 N1 -141.7(17) 7_575 .
C5 C4 C3 N1 -92(3) . 7_575
C4 C4 C3 N1 -82.0(18) 7_575 7_575
C5 C4 C3 C4 -10(3) . 7_575
N1 N1 C2 C1 -101.4(9) 7_575 .
C3 N1 C2 C1 -130.5(14) . .
C3 N1 C2 N1 -29.2(18) . 7_575
